data_7241639
loop_
_publ_author_name
'Palai, Bibhuti Bhusana'
'Sharma, Nagendra K.'

_publ_section_title
;
 N-Arylated peptide: troponyl residue influences the structure and
 conformation of N-troponylated-(di/tri)-peptides
;
_journal_issue 1
_journal_name_full CrystEngComm
_journal_page_first 131
_journal_page_last 139
_journal_paper_doi 10.1039/D0CE01386B
_journal_volume 23
_journal_year 2021
_chemical_formula_moiety 'C15 H20 N2 O4'
_chemical_formula_sum 'C15 H20 N2 O4'
_chemical_formula_weight 292.33
_space_group_crystal_system triclinic
_space_group_IT_number 2
_space_group_name_Hall '-P 1'
_space_group_name_H-M_alt 'P -1'
_atom_sites_solution_hydrogens geom
_audit_creation_method SHELXL-2014/7
_audit_update_record
;
2019-01-07 deposited with the CCDC.	2020-11-12 downloaded from the CCDC.
;
_cell_angle_alpha 115.740(4)
_cell_angle_beta 99.231(3)
_cell_angle_gamma 103.722(4)
_cell_formula_units_Z 2
_cell_length_a 7.8029(5)
_cell_length_b 10.6573(5)
_cell_length_c 10.8703(5)
_cell_measurement_reflns_used 2967
_cell_measurement_temperature 296(2)
_cell_measurement_theta_max 26.0
_cell_measurement_theta_min 2.2
_cell_volume 754.32(8)
_computing_cell_refinement 'Bruker SAINT'
_computing_data_collection 'Bruker APEX2'
_computing_data_reduction 'Bruker SAINT'
_computing_molecular_graphics 'Ortep for Windows (Farrugia, 2012)'
_computing_publication_material 'WinGX publication routines (Farrugia, 2012)'
_computing_structure_refinement 'SHELXL-2014/7 (Sheldrick, 2014)'
_computing_structure_solution 'ShelXT (Sheldrick, 2014)'
_diffrn_ambient_temperature 296(2)
_diffrn_measured_fraction_theta_full 1.000
_diffrn_measured_fraction_theta_max 1.000
_diffrn_measurement_device_type 'Bruker APEX-II CCD'
_diffrn_measurement_method '\f and \w scans'
_diffrn_radiation_type MoK\a
_diffrn_radiation_wavelength 0.71073
_diffrn_reflns_av_R_equivalents 0.0686
_diffrn_reflns_av_unetI/netI 0.0723
_diffrn_reflns_Laue_measured_fraction_full 1.000
_diffrn_reflns_Laue_measured_fraction_max 1.000
_diffrn_reflns_limit_h_max 9
_diffrn_reflns_limit_h_min -9
_diffrn_reflns_limit_k_max 12
_diffrn_reflns_limit_k_min -13
_diffrn_reflns_limit_l_max 13
_diffrn_reflns_limit_l_min -13
_diffrn_reflns_number 10451
_diffrn_reflns_point_group_measured_fraction_full 1.000
_diffrn_reflns_point_group_measured_fraction_max 1.000
_diffrn_reflns_theta_full 25.242
_diffrn_reflns_theta_max 25.999
_diffrn_reflns_theta_min 2.181
_exptl_absorpt_coefficient_mu 0.094
_exptl_absorpt_correction_T_max 0.7457
_exptl_absorpt_correction_T_min 0.6459
_exptl_absorpt_correction_type multi-scan
_exptl_absorpt_process_details sadabs
_exptl_crystal_colour yellow
_exptl_crystal_density_diffrn 1.287
_exptl_crystal_description block
_exptl_crystal_F_000 312
_exptl_crystal_size_max 0.27
_exptl_crystal_size_mid 0.24
_exptl_crystal_size_min 0.20
_refine_diff_density_max 0.176
_refine_diff_density_min -0.216
_refine_diff_density_rms 0.047
_refine_ls_extinction_method none
_refine_ls_goodness_of_fit_ref 0.969
_refine_ls_hydrogen_treatment constr
_refine_ls_matrix_type full
_refine_ls_number_parameters 190
_refine_ls_number_reflns 2967
_refine_ls_number_restraints 0
_refine_ls_restrained_S_all 0.969
_refine_ls_R_factor_all 0.0993
_refine_ls_R_factor_gt 0.0505
_refine_ls_shift/su_max 0.000
_refine_ls_shift/su_mean 0.000
_refine_ls_structure_factor_coef Fsqd
_refine_ls_weighting_details 'w=1/[\s^2^(Fo^2^)+(0.0547P)^2^] where P=(Fo^2^+2Fc^2^)/3'
_refine_ls_weighting_scheme calc
_refine_ls_wR_factor_gt 0.1080
_refine_ls_wR_factor_ref 0.1226
_reflns_Friedel_coverage 0.000
_reflns_number_gt 1802
_reflns_number_total 2967
_reflns_threshold_expression 'I > 2\s(I)'
_cod_data_source_file d0ce01386b2.cif
_cod_data_source_block shelx_CCDC1
_cod_depositor_comments 'Adding full bibliography for 7241635--7241640.cif.'
_cod_original_cell_volume 754.32(7)
_cod_database_code 7241639
_shelx_shelxl_version_number 2014/7
_shelx_space_group_comment
;
The symmetry employed for this shelxl refinement is uniquely defined
by the following loop, which should always be used as a source of
symmetry information in preference to the above space-group names.
They are only intended as comments.
;

loop_
_space_group_symop_operation_xyz
'x, y, z'
'-x, -y, -z'

loop_
_atom_site_label
_atom_site_type_symbol
_atom_site_fract_x
_atom_site_fract_y
_atom_site_fract_z
_atom_site_U_iso_or_equiv
_atom_site_adp_type
_atom_site_occupancy
_atom_site_site_symmetry_order
_atom_site_calc_flag
_atom_site_refinement_flags_posn
_atom_site_refinement_flags_adp
_atom_site_refinement_flags_occupancy
_atom_site_disorder_assembly
_atom_site_disorder_group
O1 O 0.6531(2) -0.08178(15) 0.50938(15) 0.0342(4) Uani 1 1 d . . . . .
O2 O 0.7403(2) 0.52527(16) 0.98429(16) 0.0397(4) Uani 1 1 d . . . . .
O4 O 0.4307(2) 0.63112(16) 0.69752(16) 0.0397(4) Uani 1 1 d . . . . .
O3 O 0.6887(2) 0.57406(18) 0.69324(19) 0.0520(5) Uani 1 1 d . . . . .
N1 N 0.7542(2) 0.17135(18) 0.73179(18) 0.0299(4) Uani 1 1 d . . . . .
H1 H 0.6836 0.0877 0.7171 0.036 Uiso 1 1 calc R U . . .
N2 N 0.5522(2) 0.35464(18) 0.76197(19) 0.0309(4) Uani 1 1 d . . . . .
H2 H 0.5229 0.2664 0.6914 0.037 Uiso 1 1 calc R U . . .
C2 C 0.8127(3) 0.1720(2) 0.6214(2) 0.0269(5) Uani 1 1 d . . . . .
C1 C 0.7539(3) 0.0216(2) 0.4984(2) 0.0292(5) Uani 1 1 d . . . . .
C14 C 0.5401(3) 0.5561(2) 0.7118(2) 0.0327(5) Uani 1 1 d . . . . .
C8 C 0.7994(3) 0.2985(2) 0.8723(2) 0.0320(5) Uani 1 1 d . . . . .
H8 H 0.9312 0.3551 0.9000 0.038 Uiso 1 1 calc R U . . .
C12 C 0.6951(3) 0.4034(2) 0.8774(2) 0.0304(5) Uani 1 1 d . . . . .
C13 C 0.4468(3) 0.4453(2) 0.7528(2) 0.0339(5) Uani 1 1 d . . . . .
H13A H 0.4269 0.4982 0.8446 0.041 Uiso 1 1 calc R U . . .
H13B H 0.3267 0.3819 0.6824 0.041 Uiso 1 1 calc R U . . .
C3 C 0.9105(3) 0.3048(2) 0.6310(2) 0.0358(6) Uani 1 1 d . . . . .
H3 H 0.9272 0.3895 0.7159 0.043 Uiso 1 1 calc R U . . .
C7 C 0.8112(3) -0.0102(3) 0.3731(2) 0.0376(6) Uani 1 1 d . . . . .
H7 H 0.7729 -0.1108 0.3073 0.045 Uiso 1 1 calc R U . . .
C4 C 0.9875(3) 0.3314(3) 0.5339(3) 0.0411(6) Uani 1 1 d . . . . .
H4 H 1.0462 0.4310 0.5637 0.049 Uiso 1 1 calc R U . . .
C6 C 0.9118(3) 0.0799(3) 0.3320(3) 0.0449(6) Uani 1 1 d . . . . .
H6 H 0.9308 0.0306 0.2436 0.054 Uiso 1 1 calc R U . . .
C9 C 0.7738(3) 0.2501(2) 0.9848(2) 0.0419(6) Uani 1 1 d . . . . .
H9 H 0.8127 0.3411 1.0773 0.050 Uiso 1 1 calc R U . . .
C5 C 0.9905(3) 0.2342(3) 0.4017(3) 0.0463(7) Uani 1 1 d . . . . .
H5 H 1.0509 0.2750 0.3536 0.056 Uiso 1 1 calc R U . . .
C11 C 0.5712(4) 0.1663(3) 0.9574(3) 0.0513(7) Uani 1 1 d . . . . .
H11A H 0.4975 0.2246 0.9498 0.077 Uiso 1 1 calc R U . . .
H11B H 0.5294 0.0733 0.8699 0.077 Uiso 1 1 calc R U . . .
H11C H 0.5593 0.1484 1.0354 0.077 Uiso 1 1 calc R U . . .
C15 C 0.5028(4) 0.7400(2) 0.6555(3) 0.0496(7) Uani 1 1 d . . . . .
H15A H 0.4150 0.7879 0.6481 0.074 Uiso 1 1 calc R U . . .
H15B H 0.6172 0.8126 0.7262 0.074 Uiso 1 1 calc R U . . .
H15C H 0.5240 0.6914 0.5646 0.074 Uiso 1 1 calc R U . . .
C10 C 0.8993(4) 0.1645(3) 0.9982(3) 0.0601(8) Uani 1 1 d . . . . .
H10A H 1.0247 0.2214 1.0152 0.090 Uiso 1 1 calc R U . . .
H10B H 0.8913 0.1466 1.0767 0.090 Uiso 1 1 calc R U . . .
H10C H 0.8614 0.0715 0.9112 0.090 Uiso 1 1 calc R U . . .

loop_
_atom_site_aniso_label
_atom_site_aniso_U_11
_atom_site_aniso_U_22
_atom_site_aniso_U_33
_atom_site_aniso_U_23
_atom_site_aniso_U_13
_atom_site_aniso_U_12
O1 0.0410(9) 0.0267(8) 0.0347(9) 0.0169(7) 0.0109(7) 0.0079(7)
O2 0.0410(9) 0.0282(9) 0.0346(9) 0.0064(8) 0.0096(7) 0.0058(7)
O4 0.0425(9) 0.0359(9) 0.0522(11) 0.0290(9) 0.0157(8) 0.0170(8)
O3 0.0457(10) 0.0528(11) 0.0809(14) 0.0453(11) 0.0345(10) 0.0209(9)
N1 0.0339(10) 0.0249(9) 0.0285(10) 0.0134(8) 0.0079(8) 0.0068(8)
N2 0.0331(10) 0.0237(10) 0.0333(11) 0.0138(8) 0.0073(9) 0.0078(8)
C2 0.0235(10) 0.0285(12) 0.0309(12) 0.0174(10) 0.0050(9) 0.0089(9)
C1 0.0275(11) 0.0315(12) 0.0313(12) 0.0181(11) 0.0068(9) 0.0106(10)
C14 0.0350(13) 0.0270(12) 0.0321(13) 0.0128(10) 0.0104(10) 0.0074(11)
C8 0.0344(12) 0.0285(12) 0.0265(12) 0.0110(10) 0.0061(10) 0.0070(10)
C12 0.0307(12) 0.0277(12) 0.0328(13) 0.0164(11) 0.0114(10) 0.0059(10)
C13 0.0338(12) 0.0343(13) 0.0390(13) 0.0212(11) 0.0133(10) 0.0132(11)
C3 0.0313(12) 0.0313(13) 0.0419(14) 0.0198(11) 0.0068(10) 0.0052(10)
C7 0.0418(13) 0.0404(14) 0.0340(13) 0.0187(12) 0.0148(11) 0.0167(11)
C4 0.0308(12) 0.0457(15) 0.0527(16) 0.0339(14) 0.0078(11) 0.0070(11)
C6 0.0434(14) 0.0612(17) 0.0417(15) 0.0316(14) 0.0210(12) 0.0193(13)
C9 0.0623(16) 0.0311(13) 0.0247(12) 0.0123(11) 0.0074(11) 0.0104(12)
C5 0.0363(14) 0.0650(18) 0.0553(17) 0.0448(16) 0.0188(12) 0.0132(13)
C11 0.0784(19) 0.0399(14) 0.0393(15) 0.0229(12) 0.0283(14) 0.0127(14)
C15 0.0665(18) 0.0361(14) 0.0537(17) 0.0300(13) 0.0172(14) 0.0151(13)
C10 0.082(2) 0.0539(17) 0.0443(17) 0.0290(15) 0.0013(15) 0.0250(16)

loop_
_atom_type_symbol
_atom_type_description
_atom_type_scat_dispersion_real
_atom_type_scat_dispersion_imag
_atom_type_scat_source
C C 0.0033 0.0016 'International Tables Vol C Tables 4.2.6.8 and 6.1.1.4'
H H 0.0000 0.0000 'International Tables Vol C Tables 4.2.6.8 and 6.1.1.4'
N N 0.0061 0.0033 'International Tables Vol C Tables 4.2.6.8 and 6.1.1.4'
O O 0.0106 0.0060 'International Tables Vol C Tables 4.2.6.8 and 6.1.1.4'

loop_
_geom_angle_atom_site_label_1
_geom_angle_atom_site_label_2
_geom_angle_atom_site_label_3
_geom_angle
_geom_angle_site_symmetry_1
_geom_angle_site_symmetry_3
_geom_angle_publ_flag
C14 O4 C15 115.54(17) . . ?
C2 N1 C8 126.05(17) . . ?
C2 N1 H1 117.0 . . ?
C8 N1 H1 117.0 . . ?
C12 N2 C13 121.88(19) . . ?
C12 N2 H2 119.1 . . ?
C13 N2 H2 119.1 . . ?
N1 C2 C3 120.6(2) . . ?
N1 C2 C1 111.75(17) . . ?
C3 C2 C1 127.67(19) . . ?
O1 C1 C7 120.2(2) . . ?
O1 C1 C2 116.77(18) . . ?
C7 C1 C2 123.04(18) . . ?
O3 C14 O4 124.5(2) . . ?
O3 C14 C13 125.7(2) . . ?
O4 C14 C13 109.84(18) . . ?
N1 C8 C12 114.19(18) . . ?
N1 C8 C9 111.23(17) . . ?
C12 C8 C9 110.31(18) . . ?
N1 C8 H8 106.9 . . ?
C12 C8 H8 106.9 . . ?
C9 C8 H8 106.9 . . ?
O2 C12 N2 122.8(2) . . ?
O2 C12 C8 120.3(2) . . ?
N2 C12 C8 116.88(19) . . ?
N2 C13 C14 112.88(18) . . ?
N2 C13 H13A 109.0 . . ?
C14 C13 H13A 109.0 . . ?
N2 C13 H13B 109.0 . . ?
C14 C13 H13B 109.0 . . ?
H13A C13 H13B 107.8 . . ?
C2 C3 C4 130.3(2) . . ?
C2 C3 H3 114.8 . . ?
C4 C3 H3 114.8 . . ?
C6 C7 C1 131.9(2) . . ?
C6 C7 H7 114.1 . . ?
C1 C7 H7 114.1 . . ?
C5 C4 C3 130.2(2) . . ?
C5 C4 H4 114.9 . . ?
C3 C4 H4 114.9 . . ?
C7 C6 C5 130.1(2) . . ?
C7 C6 H6 114.9 . . ?
C5 C6 H6 114.9 . . ?
C10 C9 C11 112.5(2) . . ?
C10 C9 C8 111.5(2) . . ?
C11 C9 C8 112.10(19) . . ?
C10 C9 H9 106.7 . . ?
C11 C9 H9 106.7 . . ?
C8 C9 H9 106.7 . . ?
C4 C5 C6 126.4(2) . . ?
C4 C5 H5 116.8 . . ?
C6 C5 H5 116.8 . . ?
C9 C11 H11A 109.5 . . ?
C9 C11 H11B 109.5 . . ?
H11A C11 H11B 109.5 . . ?
C9 C11 H11C 109.5 . . ?
H11A C11 H11C 109.5 . . ?
H11B C11 H11C 109.5 . . ?
O4 C15 H15A 109.5 . . ?
O4 C15 H15B 109.5 . . ?
H15A C15 H15B 109.5 . . ?
O4 C15 H15C 109.5 . . ?
H15A C15 H15C 109.5 . . ?
H15B C15 H15C 109.5 . . ?
C9 C10 H10A 109.5 . . ?
C9 C10 H10B 109.5 . . ?
H10A C10 H10B 109.5 . . ?
C9 C10 H10C 109.5 . . ?
H10A C10 H10C 109.5 . . ?
H10B C10 H10C 109.5 . . ?

loop_
_geom_bond_atom_site_label_1
_geom_bond_atom_site_label_2
_geom_bond_distance
_geom_bond_site_symmetry_2
_geom_bond_publ_flag
O1 C1 1.257(2) . ?
O2 C12 1.225(2) . ?
O4 C14 1.335(3) . ?
O4 C15 1.450(2) . ?
O3 C14 1.193(2) . ?
N1 C2 1.352(3) . ?
N1 C8 1.448(3) . ?
N1 H1 0.8600 . ?
N2 C12 1.341(3) . ?
N2 C13 1.433(3) . ?
N2 H2 0.8600 . ?
C2 C3 1.389(3) . ?
C2 C1 1.470(3) . ?
C1 C7 1.427(3) . ?
C14 C13 1.508(3) . ?
C8 C12 1.520(3) . ?
C8 C9 1.542(3) . ?
C8 H8 0.9800 . ?
C13 H13A 0.9700 . ?
C13 H13B 0.9700 . ?
C3 C4 1.392(3) . ?
C3 H3 0.9300 . ?
C7 C6 1.366(3) . ?
C7 H7 0.9300 . ?
C4 C5 1.366(3) . ?
C4 H4 0.9300 . ?
C6 C5 1.395(3) . ?
C6 H6 0.9300 . ?
C9 C10 1.518(3) . ?
C9 C11 1.528(3) . ?
C9 H9 0.9800 . ?
C5 H5 0.9300 . ?
C11 H11A 0.9600 . ?
C11 H11B 0.9600 . ?
C11 H11C 0.9600 . ?
C15 H15A 0.9600 . ?
C15 H15B 0.9600 . ?
C15 H15C 0.9600 . ?
C10 H10A 0.9600 . ?
C10 H10B 0.9600 . ?
C10 H10C 0.9600 . ?

loop_
_geom_torsion_atom_site_label_1
_geom_torsion_atom_site_label_2
_geom_torsion_atom_site_label_3
_geom_torsion_atom_site_label_4
_geom_torsion
_geom_torsion_site_symmetry_1
_geom_torsion_site_symmetry_2
_geom_torsion_site_symmetry_3
_geom_torsion_site_symmetry_4
_geom_torsion_publ_flag
C8 N1 C2 C3 -6.9(3) . . . . ?
C8 N1 C2 C1 175.07(19) . . . . ?
N1 C2 C1 O1 3.6(3) . . . . ?
C3 C2 C1 O1 -174.3(2) . . . . ?
N1 C2 C1 C7 -174.27(19) . . . . ?
C3 C2 C1 C7 7.9(3) . . . . ?
C15 O4 C14 O3 0.4(3) . . . . ?
C15 O4 C14 C13 -178.92(18) . . . . ?
C2 N1 C8 C12 75.9(3) . . . . ?
C2 N1 C8 C9 -158.4(2) . . . . ?
C13 N2 C12 O2 3.1(3) . . . . ?
C13 N2 C12 C8 -178.20(16) . . . . ?
N1 C8 C12 O2 -169.19(17) . . . . ?
C9 C8 C12 O2 64.7(2) . . . . ?
N1 C8 C12 N2 12.0(2) . . . . ?
C9 C8 C12 N2 -114.1(2) . . . . ?
C12 N2 C13 C14 80.1(2) . . . . ?
O3 C14 C13 N2 -2.7(3) . . . . ?
O4 C14 C13 N2 176.64(17) . . . . ?
N1 C2 C3 C4 178.0(2) . . . . ?
C1 C2 C3 C4 -4.3(4) . . . . ?
O1 C1 C7 C6 176.8(2) . . . . ?
C2 C1 C7 C6 -5.4(4) . . . . ?
C2 C3 C4 C5 -0.7(4) . . . . ?
C1 C7 C6 C5 -0.2(4) . . . . ?
N1 C8 C9 C10 60.9(2) . . . . ?
C12 C8 C9 C10 -171.31(19) . . . . ?
N1 C8 C9 C11 -66.3(3) . . . . ?
C12 C8 C9 C11 61.5(2) . . . . ?
C3 C4 C5 C6 0.5(4) . . . . ?
C7 C6 C5 C4 2.2(4) . . . . ?
